data_7046503
loop_
_publ_author_name
'You, Li-Xin'
'Cui, Lan-Xin'
'Zhao, Bai-Bei'
'Xiong, Gang'
'Ding, Fu'
'Ren, Bao-Yi'
'Shi, Zhong-Liang'
'Dragutan, Ileana'
'Dragutan, Valerian'
'Sun, Ya-Guang'

_publ_section_title
;
 Tailoring the structure, pH sensitivity and catalytic performance in
 Suzuki-Miyaura cross-couplings of Ln/Pd MOFs based on the
 1,1'-di(p-carboxybenzyl)-2,2'-diimidazole linker.
;
_journal_issue 26
_journal_name_full 'Dalton transactions (Cambridge, England : 2003)'
_journal_page_first 8755
_journal_page_last 8763
_journal_paper_doi 10.1039/c8dt01288a
_journal_volume 47
_journal_year 2018
_chemical_formula_moiety '0.25(C176 H128 Cl16 N32 O40 Pd8 Tb4)'
_chemical_formula_sum 'C44 H46 Cl4 N8 O14.5 Pd2 Tb'
_chemical_formula_weight 1432.41
_space_group_crystal_system orthorhombic
_space_group_IT_number 52
_space_group_name_Hall '-P 2a 2bc'
_space_group_name_H-M_alt 'P n n a'
_symmetry_space_group_name_Hall '-P 2a 2bc'
_symmetry_space_group_name_H-M 'P n n a'
_atom_sites_solution_hydrogens geom
_atom_sites_solution_primary dual
_audit_creation_date 2018-05-27
_audit_creation_method
;
Olex2 1.2
(compiled 2018.05.18 svn.r3508 for OlexSys, GUI svn.r5497)
;
_audit_update_record
;
2018-05-29 deposited with the CCDC.
2018-05-31 downloaded from the CCDC.
;
_cell_angle_alpha 90
_cell_angle_beta 90
_cell_angle_gamma 90
_cell_formula_units_Z 4
_cell_length_a 10.1189(4)
_cell_length_b 40.7335(17)
_cell_length_c 15.0742(10)
_cell_measurement_reflns_used 4095
_cell_measurement_temperature 102.23(10)
_cell_measurement_theta_max 71.9550
_cell_measurement_theta_min 4.3200
_cell_volume 6213.3(5)
_computing_cell_refinement
;
CrysAlisPro, Agilent Technologies,
Version 1.171.37.34 (release 22-05-2014 CrysAlis171 .NET)
(compiled May 22 2014,16:03:01)
;
_computing_data_collection
;
CrysAlisPro, Agilent Technologies,
Version 1.171.37.34 (release 22-05-2014 CrysAlis171 .NET)
(compiled May 22 2014,16:03:01)
;
_computing_data_reduction
;
CrysAlisPro, Agilent Technologies,
Version 1.171.37.34 (release 22-05-2014 CrysAlis171 .NET)
(compiled May 22 2014,16:03:01)
;
_computing_molecular_graphics 'Olex2 (Dolomanov et al., 2009)'
_computing_publication_material 'Olex2 (Dolomanov et al., 2009)'
_computing_structure_refinement 'ShelXL (Sheldrick, 2015)'
_computing_structure_solution 'ShelXT (Sheldrick, 2015)'
_diffrn_ambient_environment N~2~
_diffrn_ambient_temperature 102.23(10)
_diffrn_detector 'CCD plate'
_diffrn_detector_area_resol_mean 10.4839
_diffrn_detector_type Atlas
_diffrn_measured_fraction_theta_full 0.991
_diffrn_measured_fraction_theta_max 0.964
_diffrn_measurement_details
;
#__ type_ start__ end____ width___ exp.time_
  1 omega   16.00  115.00   1.0000   25.0000
omega____ theta____ kappa____ phi______ frames
    -       41.5548   43.0000  177.0000 99

#__ type_ start__ end____ width___ exp.time_
  2 omega   95.00  178.00   1.0000   35.0000
omega____ theta____ kappa____ phi______ frames
    -      110.3816   79.0000   -4.0000 83

#__ type_ start__ end____ width___ exp.time_
  3 omega   37.00   97.00   1.0000   35.0000
omega____ theta____ kappa____ phi______ frames
    -      110.3816  -43.0000   25.0000 60

#__ type_ start__ end____ width___ exp.time_
  4 omega   78.00  172.00   1.0000   35.0000
omega____ theta____ kappa____ phi______ frames
    -      110.3816  150.0000   42.0000 94

#__ type_ start__ end____ width___ exp.time_
  5 omega  -50.00   33.00   1.0000   25.0000
omega____ theta____ kappa____ phi______ frames
    -      -41.5548   38.0000  -60.0000 83

#__ type_ start__ end____ width___ exp.time_
  6 omega  -50.00   33.00   1.0000   25.0000
omega____ theta____ kappa____ phi______ frames
    -      -41.5548   38.0000 -150.0000 83

#__ type_ start__ end____ width___ exp.time_
  7 omega   36.00  114.00   1.0000   25.0000
omega____ theta____ kappa____ phi______ frames
    -       41.5548 -150.0000   -2.0000 78

#__ type_ start__ end____ width___ exp.time_
  8 omega   37.00   98.00   1.0000   35.0000
omega____ theta____ kappa____ phi______ frames
    -      110.3816  -45.0000 -180.0000 61

#__ type_ start__ end____ width___ exp.time_
  9 omega   47.00   74.00   1.0000   35.0000
omega____ theta____ kappa____ phi______ frames
    -      110.3816  -30.0000  -30.0000 27

#__ type_ start__ end____ width___ exp.time_
 10 omega   38.00  109.00   1.0000   35.0000
omega____ theta____ kappa____ phi______ frames
    -      110.3816  -94.0000   60.0000 71
;
_diffrn_measurement_device 'four-circle diffractometer'
_diffrn_measurement_device_type 'SuperNova, Dual, Cu at zero, Atlas'
_diffrn_measurement_method '\w scans'
_diffrn_orient_matrix_UB_11 -0.0162534000
_diffrn_orient_matrix_UB_12 -0.0127654000
_diffrn_orient_matrix_UB_13 0.0956715000
_diffrn_orient_matrix_UB_21 0.0800770000
_diffrn_orient_matrix_UB_22 0.0294608000
_diffrn_orient_matrix_UB_23 0.0348029000
_diffrn_orient_matrix_UB_31 -0.1284289000
_diffrn_orient_matrix_UB_32 0.0199519000
_diffrn_orient_matrix_UB_33 0.0097072000
_diffrn_radiation_monochromator mirror
_diffrn_radiation_probe x-ray
_diffrn_radiation_type CuK\a
_diffrn_radiation_wavelength 1.54184
_diffrn_reflns_av_R_equivalents 0.0893
_diffrn_reflns_av_unetI/netI 0.0670
_diffrn_reflns_Laue_measured_fraction_full 0.991
_diffrn_reflns_Laue_measured_fraction_max 0.964
_diffrn_reflns_limit_h_max 7
_diffrn_reflns_limit_h_min -12
_diffrn_reflns_limit_k_max 51
_diffrn_reflns_limit_k_min -49
_diffrn_reflns_limit_l_max 18
_diffrn_reflns_limit_l_min -18
_diffrn_reflns_number 24751
_diffrn_reflns_point_group_measured_fraction_full 0.991
_diffrn_reflns_point_group_measured_fraction_max 0.964
_diffrn_reflns_theta_full 67.684
_diffrn_reflns_theta_max 75.922
_diffrn_reflns_theta_min 5.265
_diffrn_source 'sealed X-ray tube'
_diffrn_source_type 'SuperNova (Cu) X-ray Source'
_exptl_absorpt_coefficient_mu 12.221
_exptl_absorpt_correction_T_max 0.888
_exptl_absorpt_correction_T_min 0.844
_exptl_absorpt_correction_type analytical
_exptl_absorpt_process_details
;
CrysAlisPro, Agilent Technologies,
Version 1.171.37.34 (release 22-05-2014 CrysAlis171 .NET)
(compiled May 22 2014,16:03:01)
Analytical numeric absorption correction using a multifaceted crystal
            model based on expressions derived by R.C. Clark & J.S. Reid.
(Clark, R. C. & Reid, J. S. (1995). Acta Cryst. A51, 887-897)
Empirical absorption correction using spherical harmonics,
 implemented in SCALE3 ABSPACK scaling algorithm.
;
_exptl_crystal_colour yellow
_exptl_crystal_density_diffrn 1.531
_exptl_crystal_description block
_exptl_crystal_F_000 2828
_exptl_crystal_size_max 0.0994
_exptl_crystal_size_mid 0.0634
_exptl_crystal_size_min 0.0616
_refine_diff_density_max 1.466
_refine_diff_density_min -0.797
_refine_diff_density_rms 0.125
_refine_ls_extinction_method none
_refine_ls_goodness_of_fit_ref 1.046
_refine_ls_hydrogen_treatment constr
_refine_ls_matrix_type full
_refine_ls_number_parameters 349
_refine_ls_number_reflns 6261
_refine_ls_number_restraints 84
_refine_ls_restrained_S_all 1.042
_refine_ls_R_factor_all 0.1558
_refine_ls_R_factor_gt 0.0987
_refine_ls_shift/su_max 0.001
_refine_ls_shift/su_mean 0.000
_refine_ls_structure_factor_coef Fsqd
_refine_ls_weighting_details 'w=1/[\s^2^(Fo^2^)+50.0000P] where P=(Fo^2^+2Fc^2^)/3'
_refine_ls_weighting_scheme calc
_refine_ls_wR_factor_gt 0.1720
_refine_ls_wR_factor_ref 0.2050
_reflns_Friedel_coverage 0.000
_reflns_number_gt 3151
_reflns_number_total 6261
_reflns_threshold_expression 'I > 2\s(I)'
_cod_data_source_file c8dt01288a2.cif
_cod_data_source_block 3_sq
_cod_depositor_comments 'Adding full bibliography for 7046501--7046503.cif.'
_cod_original_cell_volume 6213.3(6)
_cod_original_formula_sum 'C44 H46 Cl4 N8 O14.50 Pd2 Tb'
_cod_database_code 7046503
_shelx_shelxl_version_number 2016/6
_chemical_oxdiff_formula 'Sm1 C1 N1 O1 Pd1 H1 Cl1'
_shelx_space_group_comment
;
The symmetry employed for this shelxl refinement is uniquely defined
by the following loop, which should always be used as a source of
symmetry information in preference to the above space-group names.
They are only intended as comments.
;
_reflns_odcompleteness_completeness 99.89
_reflns_odcompleteness_iscentric 1
_reflns_odcompleteness_theta 66.97
_olex2_refinement_description
;
1. Fixed Uiso
 At 1.2 times of:
  All C(H) groups, All C(H,H) groups, All C(H,H,H,H) groups
2. Restrained distances
 C26-O2
 1.36 with sigma of 0.01
 O1-C26
 1.36 with sigma of 0.01
 C24-C26
 1.5 with sigma of 0.01
 C23-O4
 1.36 with sigma of 0.01
 O3-C23
 1.36 with sigma of 0.01
 O4-C18
 2.8 with sigma of 0.01
3. Uiso/Uaniso restraints and constraints
C19 \\sim C16 \\sim C28 \\sim C25: within 0.01A with sigma of 3.8 and sigma for
terminal atoms of 0.01
C27 \\sim C14B \\sim C12: within 0.01A with sigma of 3.8 and sigma for terminal
atoms of 0.01
Uanis(C25) \\sim Ueq, Uanis(C19) \\sim Ueq, Uanis(C16) \\sim Ueq, Uanis(C28)
\\sim Ueq: with sigma of 0.01 and sigma for terminal atoms of 0.01
Uanis(C24) \\sim Ueq, Uanis(C26) \\sim Ueq, Uanis(C18) \\sim Ueq, Uanis(C20)
\\sim Ueq: with sigma of 0.01 and sigma for terminal atoms of 0.01
Uanis(O1) \\sim Ueq: with sigma of 0.01 and sigma for terminal atoms of 0.01
Uanis(C14A) \\sim Ueq, Uanis(C14B) \\sim Ueq: with sigma of 0.01 and sigma for
terminal atoms of 0.01
Uanis(C23) \\sim Ueq: with sigma of 0.01 and sigma for terminal atoms of 0.01
Uanis(C21) \\sim Ueq: with sigma of 0.01 and sigma for terminal atoms of 0.01
4. Others
 Sof(C14B)=Sof(H14B)=1-FVAR(1)
 Sof(C14A)=Sof(H14A)=FVAR(1)
 Fixed Sof: H3BC(0.5) H3BD(0.5) H3AA(0.5) H3AB(0.5) C27(0.5) H27(0.5) C24(0.5)
 C28(0.5) H28(0.5) C25(0.5) H25(0.5) C19(0.5) O4(0.5) C23(0.5) O1(0.5) C26(0.5)
 C22(0.5) H22(0.5) C21(0.5) C18(0.5) H18(0.5) C20(0.5) H20(0.5) C17(0.5)
5.a Secondary CH2 refined with riding coordinates:
 C3(H3BC,H3BD), C3(H3AA,H3AB), C7(H7A,H7B)
5.b Aromatic/amide H refined with riding coordinates:
 C4(H4), C5(H5), C11(H11), C12(H12), C14B(H14B), C27(H27), C28(H28), C25(H25),
 C16(H16), C6(H6), C13(H13), C15(H15), C14A(H14A), C22(H22), C18(H18), C20(H20)
5.c Fitted hexagon refined as free rotating group:
 C14B(C27,C24,C28,C25,C19), C16(C8,C6,C13,C9,C15), C14A(C22,C21,C18,C20,C17)
;
_ins_header
;
TITL SY-7 in Pnna 
REM Pnna (#52, found as Pnan in a-cb setting)
CELL 1.54184  10.118859  40.733550  15.074250  90.0000  90.0000  90.0000
ZERR    4.00   0.000446   0.001704   0.001030   0.0000   0.0000   0.0000
LATT  1
SYMM -x+1/2,-y, z 
SYMM -x+1/2, y+1/2,-z+1/2 
SYMM  x,-y+1/2,-z+1/2 
SFAC C H N O Cl Pd Sm
UNIT 4.00 4.00 4.00 4.00 4.00 4.00 4.00
TREF
HKLF 4
END
;
_olex2_submission_special_instructions 'No special instructions were received'

loop_
_space_group_symop_operation_xyz
'x, y, z'
'-x+1/2, -y, z'
'-x+1/2, y+1/2, -z+1/2'
'x, -y+1/2, -z+1/2'
'-x, -y, -z'
'x-1/2, y, -z'
'x-1/2, -y-1/2, z-1/2'
'-x, y-1/2, z-1/2'

loop_
_atom_site_label
_atom_site_type_symbol
_atom_site_fract_x
_atom_site_fract_y
_atom_site_fract_z
_atom_site_U_iso_or_equiv
_atom_site_adp_type
_atom_site_occupancy
_atom_site_site_symmetry_order
_atom_site_calc_flag
_atom_site_refinement_flags_posn
_atom_site_refinement_flags_adp
_atom_site_refinement_flags_occupancy
_atom_site_disorder_assembly
_atom_site_disorder_group
Pd1 Pd 0.79747(11) 0.26542(2) 0.42818(7) 0.1006(4) Uani 1 1 d . . . . .
Tb1 Tb 0.250000 0.500000 0.00423(9) 0.1017(4) Uani 1 2 d S T P . .
Cl2 Cl 0.8726(4) 0.23983(9) 0.5530(2) 0.1117(11) Uani 1 1 d . . . . .
Cl1 Cl 0.6934(6) 0.30188(11) 0.5137(4) 0.166(2) Uani 1 1 d . . . . .
N3 N 0.7032(11) 0.2843(2) 0.3202(8) 0.097(3) Uani 1 1 d . . . . .
N4 N 0.6421(11) 0.3007(2) 0.1884(8) 0.098(3) Uani 1 1 d . . . . .
N1 N 0.9164(11) 0.2651(2) 0.1438(7) 0.090(3) Uani 1 1 d . . . . .
O5 O 0.5804(9) 0.4672(2) 0.0396(9) 0.134(4) Uani 1 1 d . . . . .
C1 C 0.8816(13) 0.2872(3) 0.2069(9) 0.090(3) Uani 1 1 d . . . . .
O6 O 0.3726(10) 0.4543(2) 0.0520(8) 0.135(4) Uani 1 1 d . . . . .
C2 C 0.4896(13) 0.4478(3) 0.0511(10) 0.094(4) Uani 1 1 d . . . . .
O3 O 0.8477(9) 0.4730(3) 0.1255(8) 0.133(4) Uani 1 1 d D . . . .
N2 N 0.9882(11) 0.3024(2) 0.2352(8) 0.092(3) Uani 1 1 d . . . . .
C3 C 0.9907(14) 0.3279(3) 0.3034(10) 0.105(4) Uani 1 1 d . . . . .
H3BC H 1.045068 0.319997 0.353568 0.126 Uiso 0.5 1 calc R . . A 2
H3BD H 0.899537 0.331041 0.325766 0.126 Uiso 0.5 1 calc R . . A 2
H3AA H 1.083092 0.331177 0.323086 0.126 Uiso 0.5 1 calc R . . B 1
H3AB H 0.939087 0.320288 0.355211 0.126 Uiso 0.5 1 calc R . . B 1
C4 C 0.5713(16) 0.2894(4) 0.3249(13) 0.128(6) Uani 1 1 d . . . . .
H4 H 0.516101 0.286574 0.375299 0.154 Uiso 1 1 calc R . . . .
C5 C 1.0920(13) 0.2899(3) 0.1904(10) 0.103(4) Uani 1 1 d . . . . .
H5 H 1.181666 0.296204 0.197860 0.124 Uiso 1 1 calc R . . . .
C7 C 0.6472(14) 0.3114(3) 0.0939(10) 0.107(4) Uani 1 1 d . . . . .
H7A H 0.589719 0.296995 0.057578 0.128 Uiso 1 1 calc R . . . .
H7B H 0.738718 0.309417 0.071360 0.128 Uiso 1 1 calc R . . . .
C10 C 0.7466(15) 0.2913(3) 0.2373(10) 0.101(4) Uani 1 1 d . . . . .
C11 C 0.5346(16) 0.2994(4) 0.2438(13) 0.133(6) Uani 1 1 d . . . . .
H11 H 0.446655 0.304722 0.227038 0.160 Uiso 1 1 calc R . . . .
C12 C 1.0487(13) 0.2672(3) 0.1341(9) 0.091(3) Uani 1 1 d . U . . .
H12 H 1.101279 0.254716 0.094217 0.109 Uiso 1 1 calc R . . . .
C14B C 1.025(3) 0.3718(5) 0.1885(15) 0.06(2) Uani 0.19(6) 1 d . U . C 2
H14B H 0.982049 0.358249 0.146119 0.073 Uiso 0.19(6) 1 calc R . . C 2
C27 C 1.070(3) 0.4028(5) 0.1642(13) 0.125(11) Uani 0.5 1 d G U . C 2
H27 H 1.057759 0.410376 0.105216 0.151 Uiso 0.5 1 calc R . . C 2
C24 C 1.133(2) 0.4226(4) 0.2262(17) 0.120(9) Uani 0.5 1 d DG U . C 2
C28 C 1.151(3) 0.4115(6) 0.3126(16) 0.29(3) Uani 0.5 1 d G U . C 2
H28 H 1.193914 0.425012 0.354962 0.344 Uiso 0.5 1 calc R . . C 2
C25 C 1.106(3) 0.3805(7) 0.3369(13) 0.197(18) Uani 0.5 1 d G U . C 2
H25 H 1.118204 0.372885 0.395866 0.237 Uiso 0.5 1 calc R . . C 2
C19 C 1.043(2) 0.3607(5) 0.2748(17) 0.110(9) Uani 0.5 1 d G U . C 2
C16 C 0.6602(8) 0.4031(2) 0.0660(7) 0.135(5) Uani 1 1 d . U . . .
H16 H 0.725636 0.419556 0.058175 0.162 Uiso 1 1 calc R . . . .
C8 C 0.5273(10) 0.41169(15) 0.0686(7) 0.095(4) Uani 1 1 d G . . . .
C6 C 0.4315(7) 0.3876(2) 0.0800(8) 0.128(6) Uani 1 1 d G . . . .
H6 H 0.340713 0.393469 0.081788 0.153 Uiso 1 1 calc R . . . .
C13 C 0.4686(8) 0.35490(18) 0.0889(8) 0.141(7) Uani 1 1 d G . . . .
H13 H 0.403183 0.338434 0.096700 0.170 Uiso 1 1 calc R . . . .
C9 C 0.6015(10) 0.34630(16) 0.0863(7) 0.100(4) Uani 1 1 d G . . . .
C15 C 0.6973(7) 0.3704(2) 0.0749(8) 0.142(7) Uani 1 1 d G . . . .
H15 H 0.788107 0.364520 0.073088 0.171 Uiso 1 1 calc R . . . .
O4 O 0.702(2) 0.4679(4) 0.2373(16) 0.148(8) Uani 0.5 1 d D . . C 1
C23 C 0.797(3) 0.4533(6) 0.1893(16) 0.126(10) Uani 0.5 1 d D U . C 1
O2 O 1.1322(11) 0.4774(3) 0.1351(8) 0.146(4) Uani 1 1 d D . . . .
O1 O 1.282(3) 0.4642(7) 0.2488(19) 0.197(12) Uani 0.5 1 d D U . C 2
C26 C 1.183(3) 0.4551(6) 0.193(2) 0.182(17) Uani 0.5 1 d D U . C 2
C14A C 1.0023(14) 0.3770(4) 0.2063(12) 0.152(10) Uani 0.81(6) 1 d . U . C 1
H14A H 1.077799 0.367414 0.179135 0.182 Uiso 0.81(6) 1 calc R . . C 1
C22 C 0.9578(18) 0.4076(4) 0.1790(12) 0.114(10) Uani 0.5 1 d G . . C 1
H22 H 1.002985 0.419033 0.133107 0.137 Uiso 0.5 1 calc R . . C 1
C21 C 0.847(2) 0.4216(3) 0.2187(13) 0.106(8) Uani 0.5 1 d G U . C 1
C18 C 0.7813(17) 0.4049(4) 0.2858(13) 0.144(12) Uani 0.5 1 d DG U . C 1
H18 H 0.705778 0.414409 0.312917 0.173 Uiso 0.5 1 calc R . . C 1
C20 C 0.8257(18) 0.3742(4) 0.3131(11) 0.130(10) Uani 0.5 1 d G U . C 1
H20 H 0.780590 0.362790 0.358946 0.156 Uiso 0.5 1 calc R . . C 1
C17 C 0.9362(16) 0.3602(3) 0.2734(12) 0.086(6) Uani 0.5 1 d G . . C 1

loop_
_atom_site_aniso_label
_atom_site_aniso_U_11
_atom_site_aniso_U_22
_atom_site_aniso_U_33
_atom_site_aniso_U_23
_atom_site_aniso_U_13
_atom_site_aniso_U_12
Pd1 0.1146(8) 0.0784(6) 0.1086(7) 0.0012(5) 0.0063(6) -0.0038(5)
Tb1 0.1064(8) 0.0621(5) 0.1366(10) 0.000 0.000 0.0038(5)
Cl2 0.107(2) 0.121(3) 0.107(2) 0.006(2) -0.0035(19) -0.012(2)
Cl1 0.221(5) 0.116(3) 0.160(4) -0.008(3) 0.050(4) 0.012(3)
N3 0.097(7) 0.087(6) 0.107(8) 0.013(6) 0.001(6) 0.010(6)
N4 0.094(7) 0.081(6) 0.118(9) 0.008(6) -0.007(7) 0.011(5)
N1 0.097(7) 0.067(5) 0.107(7) 0.002(5) -0.019(6) 0.006(5)
O5 0.096(6) 0.077(5) 0.230(13) 0.015(7) 0.001(7) -0.016(5)
C1 0.081(8) 0.079(7) 0.110(9) 0.015(7) 0.004(7) -0.004(6)
O6 0.103(7) 0.071(5) 0.232(13) 0.021(6) -0.008(7) 0.031(5)
C2 0.095(9) 0.060(6) 0.127(11) 0.011(7) -0.008(8) 0.020(6)
O3 0.089(6) 0.132(8) 0.180(11) 0.033(8) -0.006(6) -0.004(6)
N2 0.093(7) 0.073(6) 0.112(8) 0.018(6) -0.003(6) -0.003(5)
C3 0.105(10) 0.095(9) 0.113(11) -0.008(8) -0.002(8) -0.009(7)
C4 0.103(11) 0.113(11) 0.169(17) 0.053(11) 0.035(11) 0.022(9)
C5 0.082(8) 0.093(9) 0.135(12) 0.017(8) 0.025(8) 0.006(7)
C7 0.105(10) 0.090(8) 0.126(11) 0.006(8) -0.007(9) 0.011(7)
C10 0.113(11) 0.074(7) 0.118(11) 0.000(7) -0.015(9) 0.001(7)
C11 0.091(10) 0.135(14) 0.173(18) 0.011(13) 0.038(11) 0.002(9)
C12 0.099(9) 0.072(7) 0.101(9) 0.003(6) 0.002(7) 0.005(6)
C14B 0.07(2) 0.06(2) 0.06(2) 0.004(9) -0.003(10) -0.003(9)
C27 0.19(3) 0.091(19) 0.10(2) -0.003(16) -0.02(2) -0.02(2)
C24 0.133(12) 0.110(12) 0.119(12) 0.004(9) 0.005(9) 0.005(9)
C28 0.29(3) 0.28(3) 0.29(3) 0.002(10) -0.007(10) -0.002(10)
C25 0.20(2) 0.19(2) 0.20(2) 0.008(10) -0.005(10) -0.005(10)
C19 0.119(12) 0.104(11) 0.106(12) 0.002(9) -0.002(9) -0.006(9)
C16 0.128(9) 0.121(8) 0.158(10) 0.011(8) -0.013(8) -0.001(7)
C8 0.104(9) 0.074(7) 0.107(9) -0.003(7) -0.009(8) 0.002(7)
C6 0.092(9) 0.084(8) 0.207(18) 0.035(10) 0.007(10) 0.001(7)
C13 0.107(11) 0.080(9) 0.24(2) 0.009(11) -0.013(12) 0.021(8)
C9 0.121(11) 0.075(7) 0.106(9) 0.006(7) -0.008(8) 0.005(7)
C15 0.091(10) 0.088(9) 0.25(2) 0.028(12) -0.011(12) 0.000(8)
O4 0.120(16) 0.129(16) 0.19(2) -0.024(16) 0.008(16) 0.017(13)
C23 0.125(13) 0.123(13) 0.130(13) -0.004(9) -0.004(9) -0.005(9)
O2 0.124(8) 0.166(10) 0.148(10) 0.036(8) -0.004(7) 0.023(7)
O1 0.195(14) 0.206(14) 0.191(14) 0.003(9) -0.004(9) -0.005(9)
C26 0.180(19) 0.183(19) 0.184(19) -0.005(10) 0.006(10) -0.014(10)
C14A 0.154(13) 0.143(12) 0.157(13) 0.002(9) -0.010(9) -0.009(9)
C22 0.13(2) 0.075(15) 0.14(3) 0.046(17) 0.02(2) 0.020(16)
C21 0.116(11) 0.096(11) 0.106(11) 0.006(9) -0.005(9) -0.004(9)
C18 0.141(14) 0.149(14) 0.142(14) -0.001(10) 0.002(9) 0.000(10)
C20 0.139(13) 0.118(13) 0.132(13) 0.007(9) -0.001(9) 0.005(9)
C17 0.074(14) 0.089(15) 0.094(16) 0.017(13) -0.006(12) -0.011(12)

loop_
_atom_type_symbol
_atom_type_description
_atom_type_scat_dispersion_real
_atom_type_scat_dispersion_imag
_atom_type_scat_source
C C 0.0181 0.0091 'International Tables Vol C Tables 4.2.6.8 and 6.1.1.4'
H H 0.0000 0.0000 'International Tables Vol C Tables 4.2.6.8 and 6.1.1.4'
Cl Cl 0.3639 0.7018 'International Tables Vol C Tables 4.2.6.8 and 6.1.1.4'
N N 0.0311 0.0180 'International Tables Vol C Tables 4.2.6.8 and 6.1.1.4'
O O 0.0492 0.0322 'International Tables Vol C Tables 4.2.6.8 and 6.1.1.4'
Pd Pd 0.1215 3.9337 'International Tables Vol C Tables 4.2.6.8 and 6.1.1.4'
Tb Tb -9.1472 9.1891 'International Tables Vol C Tables 4.2.6.8 and 6.1.1.4'

loop_
_exptl_crystal_face_index_h
_exptl_crystal_face_index_k
_exptl_crystal_face_index_l
_exptl_crystal_face_perp_dist
_exptl_oxdiff_crystal_face_indexfrac_h
_exptl_oxdiff_crystal_face_indexfrac_k
_exptl_oxdiff_crystal_face_indexfrac_l
_exptl_oxdiff_crystal_face_x
_exptl_oxdiff_crystal_face_y
_exptl_oxdiff_crystal_face_z
6 -10 0 0.0724 6.0068 -10.0213 -0.0015 0.0302 0.1857 -0.9714
-6 0 -3 0.0269 -6.0082 0.0140 -2.9941 -0.1890 -0.5849 0.7428
0 -23 -5 0.0559 -0.0005 -23.0094 -4.9904 -0.1837 -0.8516 -0.5075
0 22 5 0.0147 0.0008 22.0098 4.9908 0.1965 0.8222 0.4875
-6 5 -1 0.0198 -6.0068 5.0196 -0.9965 -0.0618 -0.3678 0.8619
6 -2 2 0.0678 6.0074 -2.0170 1.9951 0.1190 0.4911 -0.7924
0 -22 -5 0.0470 -0.0008 -22.0098 -4.9908 -0.1965 -0.8222 -0.4875
0 -16 8 0.0553 0.0154 -15.9615 8.0027 0.9691 -0.1905 -0.2428
5 0 -6 0.0394 4.9952 -0.0450 -6.0020 -0.6548 0.1898 -0.7007
-6 6 5 0.0220 -5.9989 6.0427 5.0011 0.4988 -0.1283 0.9395
0 17 -8 0.0068 -0.0156 16.9611 -8.0030 -0.9819 0.2199 0.2627
-6 11 2 0.0100 -6.0044 11.0287 2.0004 0.1482 -0.0863 1.0106

loop_
_geom_angle_atom_site_label_1
_geom_angle_atom_site_label_2
_geom_angle_atom_site_label_3
_geom_angle
_geom_angle_site_symmetry_1
_geom_angle_site_symmetry_3
Cl1 Pd1 Cl2 89.14(18) . .
N3 Pd1 Cl2 170.9(3) . .
N3 Pd1 Cl1 89.4(4) . .
N3 Pd1 N1 94.6(4) . 4
N1 Pd1 Cl2 87.9(3) 4 .
N1 Pd1 Cl1 172.1(4) 4 .
O5 Tb1 O5 146.2(6) 6 5_665
O5 Tb1 O6 99.0(4) 6 2_565
O5 Tb1 O6 91.3(4) 5_665 2_565
O5 Tb1 O6 91.3(4) 6 .
O5 Tb1 O6 99.0(4) 5_665 .
O5 Tb1 O3 79.0(4) 6 6
O5 Tb1 O3 74.2(4) 5_665 6
O5 Tb1 O3 79.0(4) 5_665 5_665
O5 Tb1 O3 74.2(4) 6 5_665
O5 Tb1 O2 69.6(4) 5_665 2_665
O5 Tb1 O2 69.6(4) 6 1_455
O5 Tb1 O2 144.3(4) 5_665 1_455
O5 Tb1 O2 144.3(4) 6 2_665
O6 Tb1 O6 144.3(6) 2_565 .
O6 Tb1 O3 144.4(4) 2_565 6
O6 Tb1 O3 71.1(4) 2_565 5_665
O6 Tb1 O3 144.4(4) . 5_665
O6 Tb1 O3 71.1(4) . 6
O6 Tb1 O2 78.2(4) 2_565 1_455
O6 Tb1 O2 73.6(4) 2_565 2_665
O6 Tb1 O2 78.2(4) . 2_665
O6 Tb1 O2 73.6(4) . 1_455
O3 Tb1 O3 74.2(5) 6 5_665
O3 Tb1 O2 131.4(4) 6 1_455
O3 Tb1 O2 127.3(4) 6 2_665
O3 Tb1 O2 131.4(4) 5_665 2_665
O3 Tb1 O2 127.3(4) 5_665 1_455
O2 Tb1 O2 74.7(6) 2_665 1_455
C4 N3 Pd1 118.6(11) . .
C4 N3 C10 109.6(13) . .
C10 N3 Pd1 131.6(10) . .
C10 N4 C7 125.4(13) . .
C10 N4 C11 106.2(14) . .
C11 N4 C7 128.3(13) . .
C1 N1 Pd1 128.6(9) . 4
C12 N1 Pd1 124.5(9) . 4
C12 N1 C1 106.9(10) . .
C2 O5 Tb1 170.8(12) . 5_665
N1 C1 C10 122.9(12) . .
N2 C1 N1 109.2(11) . .
N2 C1 C10 127.9(13) . .
C2 O6 Tb1 133.2(9) . .
O5 C2 C8 117.0(11) . .
O6 C2 O5 126.4(11) . .
O6 C2 C8 116.6(11) . .
C23 O3 Tb1 132.9(15) . 5_665
C1 N2 C3 125.3(12) . .
C1 N2 C5 107.2(12) . .
C5 N2 C3 127.5(12) . .
N2 C3 C19 115.9(15) . .
N2 C3 C17 114.0(13) . .
C11 C4 N3 105.8(15) . .
C12 C5 N2 109.1(13) . .
N4 C7 C9 109.8(11) . .
N3 C10 C1 124.9(13) . .
N4 C10 N3 108.0(13) . .
N4 C10 C1 126.9(14) . .
C4 C11 N4 110.3(15) . .
C5 C12 N1 107.6(12) . .
C27 C14B C19 120.0 . .
C24 C27 C14B 120.0 . .
C27 C24 C28 120.0 . .
C27 C24 C26 116(2) . .
C28 C24 C26 124(2) . .
C24 C28 C25 120.0 . .
C19 C25 C28 120.0 . .
C14B C19 C3 120.9(18) . .
C25 C19 C3 119.1(18) . .
C25 C19 C14B 120.0 . .
C8 C16 C15 120.0 . .
C16 C8 C2 118.3(8) . .
C16 C8 C6 120.0 . .
C6 C8 C2 121.5(8) . .
C13 C6 C8 120.0 . .
C6 C13 C9 120.0 . .
C13 C9 C7 122.3(8) . .
C15 C9 C7 117.7(8) . .
C15 C9 C13 120.0 . .
C9 C15 C16 120.0 . .
O3 C23 C21 128(2) . .
O4 C23 O3 113(2) . .
O4 C23 C21 118.6(17) . .
O2 C26 C24 132(2) . .
O1 C26 C24 106(2) . .
O1 C26 O2 119(2) . .
C22 C14A C17 120.0 . .
C21 C22 C14A 120.0 . .
C22 C21 C23 120.7(15) . .
C18 C21 C23 119.3(15) . .
C18 C21 C22 120.0 . .
C21 C18 C20 120.0 . .
C18 C20 C17 120.0 . .
C14A C17 C3 118.3(13) . .
C20 C17 C3 121.7(13) . .
C20 C17 C14A 120.0 . .

loop_
_geom_bond_atom_site_label_1
_geom_bond_atom_site_label_2
_geom_bond_distance
_geom_bond_site_symmetry_2
Pd1 Cl2 2.281(4) .
Pd1 Cl1 2.231(5) .
Pd1 N3 2.038(11) .
Pd1 N1 2.042(10) 4
Tb1 O5 2.273(9) 5_665
Tb1 O5 2.273(9) 6
Tb1 O6 2.348(8) 2_565
Tb1 O6 2.348(8) .
Tb1 O3 2.452(11) 6
Tb1 O3 2.452(11) 5_665
Tb1 O2 2.481(12) 2_665
Tb1 O2 2.481(12) 1_455
N3 C4 1.352(16) .
N3 C10 1.356(17) .
N4 C7 1.490(16) .
N4 C10 1.344(16) .
N4 C11 1.373(17) .
N1 C1 1.356(15) .
N1 C12 1.349(15) .
O5 C2 1.223(14) .
C1 N2 1.316(14) .
C1 C10 1.451(18) .
O6 C2 1.214(14) .
C2 C8 1.544(12) .
O3 C23 1.352(10) .
N2 C3 1.462(16) .
N2 C5 1.350(15) .
C3 C19 1.497(19) .
C3 C17 1.496(17) .
C4 C11 1.34(2) .
C5 C12 1.329(17) .
C7 C9 1.501(14) .
C14B C27 1.3900 .
C14B C19 1.3900 .
C27 C24 1.3900 .
C24 C28 1.3900 .
C24 C26 1.504(10) .
C28 C25 1.3900 .
C25 C19 1.3900 .
C16 C8 1.3900 .
C16 C15 1.3900 .
C8 C6 1.3900 .
C6 C13 1.3900 .
C13 C9 1.3900 .
C9 C15 1.3900 .
O4 C23 1.347(10) .
C23 C21 1.46(2) .
O2 C26 1.362(10) .
O1 C26 1.358(10) .
C14A C22 1.3900 .
C14A C17 1.3900 .
C22 C21 1.3900 .
C21 C18 1.3900 .
C18 C20 1.3900 .
C20 C17 1.3900 .

loop_
_geom_torsion_atom_site_label_1
_geom_torsion_atom_site_label_2
_geom_torsion_atom_site_label_3
_geom_torsion_atom_site_label_4
_geom_torsion
_geom_torsion_site_symmetry_1
Pd1 N3 C4 C11 -175.4(11) .
Pd1 N3 C10 N4 174.8(8) .
Pd1 N3 C10 C1 -2(2) .
Pd1 N1 C1 N2 -178.3(8) 4
Pd1 N1 C1 C10 3.5(18) 4
Pd1 N1 C12 C5 178.8(8) 4
Tb1 O6 C2 O5 16(3) .
Tb1 O6 C2 C8 -165.8(9) .
Tb1 O3 C23 O4 -61(3) 5_665
Tb1 O3 C23 C21 129(2) 5_665
Tb1 O2 C26 C24 -127(4) 1_655
Tb1 O2 C26 O1 70(5) 1_655
N3 C4 C11 N4 0(2) .
N4 C7 C9 C13 -77.8(12) .
N4 C7 C9 C15 103.2(11) .
N1 C1 N2 C3 -179.9(11) .
N1 C1 N2 C5 -0.4(14) .
N1 C1 C10 N3 113.9(15) .
N1 C1 C10 N4 -61.8(19) .
O5 C2 C8 C16 -3.1(17) .
O5 C2 C8 C6 -178.3(11) .
C1 N1 C12 C5 0.4(14) .
C1 N2 C3 C19 -119.8(17) .
C1 N2 C3 C17 -72.9(17) .
C1 N2 C5 C12 0.6(15) .
O6 C2 C8 C16 178.5(11) .
O6 C2 C8 C6 3.4(18) .
C2 C8 C6 C13 175.0(10) .
O3 C23 C21 C22 -2(4) .
O3 C23 C21 C18 -180(2) .
N2 C1 C10 N3 -63.9(19) .
N2 C1 C10 N4 120.4(16) .
N2 C3 C19 C14B 32(2) .
N2 C3 C19 C25 -150.1(15) .
N2 C3 C17 C14A -64.4(16) .
N2 C3 C17 C20 118.1(13) .
N2 C5 C12 N1 -0.6(15) .
C3 N2 C5 C12 -179.9(12) .
C4 N3 C10 N4 -0.6(16) .
C4 N3 C10 C1 -177.0(13) .
C5 N2 C3 C19 61(2) .
C5 N2 C3 C17 107.8(16) .
C7 N4 C10 N3 178.5(11) .
C7 N4 C10 C1 -5(2) .
C7 N4 C11 C4 -178.1(14) .
C7 C9 C15 C16 179.0(10) .
C10 N3 C4 C11 0.6(19) .
C10 N4 C7 C9 -117.8(13) .
C10 N4 C11 C4 0.1(19) .
C10 C1 N2 C3 -2(2) .
C10 C1 N2 C5 177.7(13) .
C11 N4 C7 C9 60.0(18) .
C11 N4 C10 N3 0.3(15) .
C11 N4 C10 C1 176.6(14) .
C12 N1 C1 N2 0.0(14) .
C12 N1 C1 C10 -178.2(12) .
C14B C27 C24 C28 0.0 .
C14B C27 C24 C26 177(3) .
C27 C14B C19 C3 178(2) .
C27 C14B C19 C25 0.0 .
C27 C24 C28 C25 0.0 .
C27 C24 C26 O2 40(6) .
C27 C24 C26 O1 -156(3) .
C24 C28 C25 C19 0.0 .
C28 C24 C26 O2 -143(4) .
C28 C24 C26 O1 21(4) .
C28 C25 C19 C3 -178(2) .
C28 C25 C19 C14B 0.0 .
C19 C14B C27 C24 0.0 .
C16 C8 C6 C13 0.0 .
C8 C16 C15 C9 0.0 .
C8 C6 C13 C9 0.0 .
C6 C13 C9 C7 -178.9(11) .
C6 C13 C9 C15 0.0 .
C13 C9 C15 C16 0.0 .
C15 C16 C8 C2 -175.2(10) .
C15 C16 C8 C6 0.0 .
O4 C23 C21 C22 -171(2) .
O4 C23 C21 C18 11(4) .
C23 C21 C18 C20 178(2) .
C26 C24 C28 C25 -177(3) .
C14A C22 C21 C23 -178(2) .
C14A C22 C21 C18 0.0 .
C22 C14A C17 C3 -177.5(15) .
C22 C14A C17 C20 0.0 .
C22 C21 C18 C20 0.0 .
C21 C18 C20 C17 0.0 .
C18 C20 C17 C3 177.4(16) .
C18 C20 C17 C14A 0.0 .
C17 C14A C22 C21 0.0 .
